data_9015910
loop_
_publ_author_name
'Taylor, W.'
'West, J.'

_publ_section_title
;
 The Structure of Norbergite
 _cod_database_code 1011009
;
_journal_name_full 'Zeitschrift fur Kristallographie'
_journal_page_first 461
_journal_page_last 474
_journal_volume 70
_journal_year 1929
_chemical_formula_sum 'F Mg3 O5 Si'
_chemical_name_mineral Norbergite
_space_group_IT_number 62
_symmetry_space_group_name_Hall '-P 2c 2ab'
_symmetry_space_group_name_H-M 'P b n m'
_cell_angle_alpha 90
_cell_angle_beta 90
_cell_angle_gamma 90
_cell_length_a 4.7
_cell_length_b 10.2
_cell_length_c 8.72
_cell_formula_units_Z 4
_cell_volume 418.037
_database_code_amcsd 0017920
_exptl_crystal_density_diffrn 3.178
_cod_original_formula_sum 'O5 F Mg3 Si'
_cod_database_code 9015910

loop_
_space_group_symop_operation_xyz
x,y,z
x,y,1/2-z
-x,-y,1/2+z
1/2+x,1/2-y,1/2+z
1/2-x,1/2+y,1/2-z
1/2-x,1/2+y,z
1/2+x,1/2-y,-z
-x,-y,-z

loop_
_atom_site_label
_atom_site_fract_x
_atom_site_fract_y
_atom_site_fract_z
_atom_site_occupancy
O1 0.25000 0.29200 0.08300 1.00000
O2 0.25000 0.04200 0.25000 1.00000
O3 -0.25000 0.20800 0.25000 1.00000
F1 -0.25000 -0.04200 0.08300 0.50000
O4 -0.25000 -0.04200 0.08300 0.50000
Mg1 0.00000 -0.36100 0.07800 1.00000
Mg2 0.01400 -0.11100 0.25000 1.00000
Si1 0.38900 -0.27800 0.25000 1.00000

loop_
_cod_related_entry_id
_cod_related_entry_database
_cod_related_entry_code
1 AMCSD 0017920
